data_2020918
loop_
_publ_author_name
'\.Zes\/lawska, Ewa'
'Nitek, Wojciech'
'Marona, Henryk'
'Gunia-Krzy\.zak, Agnieszka'

_publ_section_title
;
 Crystallographic studies of cinnamamide derivatives as a means of
 searching for anticonvulsant activity
;
_journal_coeditor_code YP3145
_journal_issue 11
_journal_name_full 'Acta Crystallographica Section C'
_journal_page_first 953
_journal_page_last 959
_journal_paper_doi 10.1107/S2053229617013845
_journal_volume 73
_journal_year 2017
_chemical_formula_iupac 'C13 H17 N O2'
_chemical_formula_moiety 'C13 H17 N O2'
_chemical_formula_sum 'C13 H17 N O2'
_chemical_formula_weight 219.27
_chemical_name_systematic (<i>R</i>,<i>S</i>)-(2<i>E</i>)-<i>N</i>-(1-Hydroxybutan-2-yl)-3-phenylprop-2-enamide
_space_group_IT_number 61
_symmetry_cell_setting orthorhombic
_symmetry_space_group_name_Hall '-P 2ac 2ab'
_symmetry_space_group_name_H-M 'P b c a'
_atom_sites_solution_hydrogens mixed
_audit_creation_method 'WinGX routine CIF_UPDATE'
_cell_angle_alpha 90
_cell_angle_beta 90
_cell_angle_gamma 90
_cell_formula_units_Z 8
_cell_length_a 10.6270(4)
_cell_length_b 9.2490(4)
_cell_length_c 24.6230(9)
_cell_measurement_reflns_used 2905
_cell_measurement_temperature 100(2)
_cell_measurement_theta_max 27.485
_cell_measurement_theta_min 0.998
_cell_volume 2420.17(16)
_computing_cell_refinement
;
SCALEPACK (Otwinowski & Minor, 1997)
;
_computing_data_collection
;
COLLECT (Bruker, 2004)
;
_computing_data_reduction
;
DENZO and SCALEPACK (Otwinowski & Minor, 1997)
;
_computing_molecular_graphics
;
ORTEP-3 (Farrugia, 2012) and Mercury (Macrae <i>et al.</i>,
2008)
;
_computing_publication_material
;
publCIF (Westrip, 2010)
;
_computing_structure_refinement
;
SHELXL97 (Sheldrick, 2008) and SHELXL2014 (Sheldrick, 2015)
;
_diffrn_ambient_temperature 100(2)
_diffrn_detector_area_resol_mean 9
_diffrn_measured_fraction_theta_full 0.987
_diffrn_measured_fraction_theta_max 0.983
_diffrn_measurement_device '95mm CCD camera on \k-goniostat'
_diffrn_measurement_device_type 'Nonius KappaCCD'
_diffrn_measurement_method CCD
_diffrn_radiation_monochromator 'horizonally mounted graphite crystal'
_diffrn_radiation_type MoK\a
_diffrn_radiation_wavelength 0.71073
_diffrn_reflns_av_R_equivalents 0.0454
_diffrn_reflns_limit_h_max 13
_diffrn_reflns_limit_h_min -13
_diffrn_reflns_limit_k_max 11
_diffrn_reflns_limit_k_min -11
_diffrn_reflns_limit_l_max 31
_diffrn_reflns_limit_l_min -31
_diffrn_reflns_number 4834
_diffrn_reflns_theta_full 25.242
_diffrn_reflns_theta_max 27.488
_diffrn_reflns_theta_min 2.532
_exptl_absorpt_coefficient_mu 0.081
_exptl_absorpt_correction_T_max 0.994
_exptl_absorpt_correction_T_min 0.909
_exptl_absorpt_correction_type multi-scan
_exptl_absorpt_process_details
;
(DENZO-SMN; Otwinowski & Minor, 1997)
;
_exptl_crystal_colour colourless
_exptl_crystal_density_diffrn 1.204
_exptl_crystal_density_method 'not measured'
_exptl_crystal_description needle
_exptl_crystal_F_000 944
_exptl_crystal_size_max 1.0
_exptl_crystal_size_mid 0.43
_exptl_crystal_size_min 0.08
_refine_diff_density_max 0.297
_refine_diff_density_min -0.213
_refine_ls_extinction_coef 0.0070(14)
_refine_ls_extinction_expression Fc^*^=kFc[1+0.001xFc^2^\l^3^/sin(2\q)]^-1/4^
_refine_ls_extinction_method SHELXL
_refine_ls_goodness_of_fit_ref 1.038
_refine_ls_hydrogen_treatment mixed
_refine_ls_matrix_type full
_refine_ls_number_parameters 155
_refine_ls_number_reflns 2719
_refine_ls_number_restraints 0
_refine_ls_restrained_S_all 1.038
_refine_ls_R_factor_all 0.0712
_refine_ls_R_factor_gt 0.0482
_refine_ls_shift/su_max 0
_refine_ls_shift/su_mean 0
_refine_ls_structure_factor_coef Fsqd
_refine_ls_weighting_details 'w=1/[\s^2^(Fo^2^)+(0.0694P)^2^+0.7184P] where P=(Fo^2^+2Fc^2^)/3'
_refine_ls_weighting_scheme calc
_refine_ls_wR_factor_gt 0.1242
_refine_ls_wR_factor_ref 0.1371
_reflns_number_gt 2042
_reflns_number_total 2719
_reflns_threshold_expression 'I > 2\s(I)'
_cod_data_source_file yp3145sup1.cif
_cod_data_source_block 2
_cod_original_cell_volume 2420.2(2)
_cod_database_code 2020918
_shelxl_version_number .2013

loop_
_symmetry_equiv_pos_as_xyz
'x, y, z'
'-x+1/2, -y, z+1/2'
'x+1/2, -y+1/2, -z'
'-x, y+1/2, -z+1/2'
'-x, -y, -z'
'x-1/2, y, -z-1/2'
'-x-1/2, y-1/2, z'
'x, -y-1/2, z-1/2'

loop_
_atom_site_type_symbol
_atom_site_label
_atom_site_fract_x
_atom_site_fract_y
_atom_site_fract_z
_atom_site_U_iso_or_equiv
_atom_site_adp_type
_atom_site_calc_flag
_atom_site_occupancy
C C9 0.71892(16) 0.1719(2) 0.72466(7) 0.0278(4) Uani d 1
H H9 0.7797 0.2169 0.702 0.033 Uiso calc 1
C C8 0.70602(17) 0.2169(2) 0.77805(7) 0.0335(4) Uani d 1
H H8 0.7582 0.2921 0.7916 0.04 Uiso calc 1
C C7 0.61743(17) 0.1529(2) 0.81182(6) 0.0309(4) Uani d 1
H H7 0.6089 0.1838 0.8484 0.037 Uiso calc 1
C C6 0.54178(16) 0.0439(2) 0.79170(7) 0.0304(4) Uani d 1
H H6 0.4803 0.0005 0.8145 0.036 Uiso calc 1
C C5 0.55521(16) -0.0028(2) 0.73816(6) 0.0261(4) Uani d 1
H H5 0.5036 -0.0789 0.7249 0.031 Uiso calc 1
C C4 0.64381(14) 0.06129(19) 0.70382(6) 0.0210(4) Uani d 1
C C3 0.65472(14) 0.00831(19) 0.64778(6) 0.0203(4) Uani d 1
H H3 0.6164 -0.0823 0.6402 0.024 Uiso calc 1
C C2 0.71274(13) 0.07371(18) 0.60623(6) 0.0192(4) Uani d 1
H H2 0.7533 0.164 0.6118 0.023 Uiso calc 1
C C1 0.71402(13) 0.00579(18) 0.55145(6) 0.0180(3) Uani d 1
O O1 0.67756(10) -0.12149(12) 0.54388(4) 0.0219(3) Uani d 1
N N1 0.75602(12) 0.08984(16) 0.51125(5) 0.0190(3) Uani d 1
C C10 0.75661(15) 0.04109(19) 0.45428(6) 0.0212(4) Uani d 1
H H10 0.7893 -0.0602 0.4531 0.025 Uiso calc 1
C C12 0.84381(15) 0.13639(19) 0.42087(6) 0.0235(4) Uani d 1
H H12A 0.8185 0.2386 0.4257 0.028 Uiso calc 1
H H12B 0.8334 0.1119 0.382 0.028 Uiso calc 1
C C13 0.98199(15) 0.1209(2) 0.43600(7) 0.0305(4) Uani d 1
H H13A 0.9949 0.1557 0.4732 0.046 Uiso calc 1
H H13B 1.0334 0.1782 0.4109 0.046 Uiso calc 1
H H13C 1.0066 0.019 0.4336 0.046 Uiso calc 1
C C11 0.62235(14) 0.04163(19) 0.43154(6) 0.0220(4) Uani d 1
H H11A 0.6231 0.0062 0.3936 0.026 Uiso calc 1
H H11B 0.5687 -0.0241 0.4533 0.026 Uiso calc 1
O O2 0.57207(11) 0.18365(13) 0.43316(4) 0.0257(3) Uani d 1
H H1 0.7750(16) 0.178(2) 0.5181(7) 0.017(4) Uiso d 1
H H2O 0.488(2) 0.180(2) 0.4399(9) 0.053(7) Uiso d 1

loop_
_atom_site_aniso_label
_atom_site_aniso_U_11
_atom_site_aniso_U_22
_atom_site_aniso_U_33
_atom_site_aniso_U_12
_atom_site_aniso_U_13
_atom_site_aniso_U_23
C9 0.0288(9) 0.0323(11) 0.0223(8) -0.0047(8) 0.0017(6) -0.0020(7)
C8 0.0400(10) 0.0357(11) 0.0250(9) -0.0033(9) -0.0011(7) -0.0090(8)
C7 0.0392(9) 0.0353(11) 0.0182(8) 0.0101(8) 0.0001(7) -0.0033(7)
C6 0.0317(9) 0.0378(11) 0.0215(8) 0.0056(8) 0.0062(7) 0.0044(7)
C5 0.0276(8) 0.0292(10) 0.0215(8) -0.0013(7) 0.0005(6) 0.0027(7)
C4 0.0219(8) 0.0235(9) 0.0176(7) 0.0044(7) -0.0014(6) -0.0001(6)
C3 0.0199(7) 0.0213(9) 0.0198(7) 0.0021(6) -0.0011(6) 0.0002(6)
C2 0.0185(7) 0.0204(9) 0.0187(7) 0.0023(6) -0.0023(5) -0.0023(6)
C1 0.0159(7) 0.0193(9) 0.0188(7) 0.0022(6) -0.0001(5) -0.0008(6)
O1 0.0236(6) 0.0187(6) 0.0236(6) -0.0001(5) 0.0032(4) -0.0025(5)
N1 0.0225(6) 0.0185(8) 0.0160(6) -0.0029(6) 0.0001(5) -0.0034(5)
C10 0.0232(7) 0.0226(9) 0.0179(7) -0.0014(7) 0.0013(6) -0.0034(6)
C12 0.0252(8) 0.0235(9) 0.0216(7) -0.0011(7) 0.0030(6) -0.0015(6)
C13 0.0203(8) 0.0421(12) 0.0292(9) -0.0020(8) 0.0028(6) 0.0006(8)
C11 0.0221(7) 0.0250(10) 0.0190(7) -0.0013(7) -0.0007(6) -0.0029(6)
O2 0.0233(6) 0.0266(7) 0.0273(6) 0.0008(5) 0.0002(5) 0.0026(5)

loop_
_atom_type_symbol
_atom_type_description
_atom_type_scat_dispersion_real
_atom_type_scat_dispersion_imag
_atom_type_scat_source
C C 0.0033 0.0016 'International Tables Vol C Tables 4.2.6.8 and 6.1.1.4'
H H 0 0 'International Tables Vol C Tables 4.2.6.8 and 6.1.1.4'
O O 0.0106 0.006 'International Tables Vol C Tables 4.2.6.8 and 6.1.1.4'
N N 0.0061 0.0033 'International Tables Vol C Tables 4.2.6.8 and 6.1.1.4'

loop_
_exptl_crystal_face_index_h
_exptl_crystal_face_index_k
_exptl_crystal_face_index_l
_exptl_crystal_face_perp_dist
0 0 -1 0.075
-1 0 0 0.6
1 0 0 0.7
0 -1 0 0.22
0 1 0 0
0 0 1 0.135
0 0 -1 0.033
0 -1 3 0.205
0 1 -3 0.06
0 1 2 0.03
0 -1 -2 0.16

loop_
_geom_angle_atom_site_label_1
_geom_angle_atom_site_label_2
_geom_angle_atom_site_label_3
_geom_angle
C8 C9 C4 120.83(16)
C8 C9 H9 119.6
C4 C9 H9 119.6
C9 C8 C7 120.46(17)
C9 C8 H8 119.8
C7 C8 H8 119.8
C6 C7 C8 119.41(15)
C6 C7 H7 120.3
C8 C7 H7 120.3
C7 C6 C5 120.37(16)
C7 C6 H6 119.8
C5 C6 H6 119.8
C6 C5 C4 120.62(16)
C6 C5 H5 119.7
C4 C5 H5 119.7
C9 C4 C5 118.30(14)
C9 C4 C3 123.01(14)
C5 C4 C3 118.68(15)
C2 C3 C4 127.11(16)
C2 C3 H3 116.4
C4 C3 H3 116.4
C3 C2 C1 120.40(15)
C3 C2 H2 119.8
C1 C2 H2 119.8
O1 C1 N1 122.67(14)
O1 C1 C2 121.91(14)
N1 C1 C2 115.42(14)
C1 N1 C10 121.93(14)
C1 N1 H1 119.1(12)
C10 N1 H1 118.6(12)
N1 C10 C12 109.89(13)
N1 C10 C11 110.05(13)
C12 C10 C11 111.57(13)
N1 C10 H10 108.4
C12 C10 H10 108.4
C11 C10 H10 108.4
C10 C12 C13 113.65(14)
C10 C12 H12A 108.8
C13 C12 H12A 108.8
C10 C12 H12B 108.8
C13 C12 H12B 108.8
H12A C12 H12B 107.7
C12 C13 H13A 109.5
C12 C13 H13B 109.5
H13A C13 H13B 109.5
C12 C13 H13C 109.5
H13A C13 H13C 109.5
H13B C13 H13C 109.5
O2 C11 C10 110.08(13)
O2 C11 H11A 109.6
C10 C11 H11A 109.6
O2 C11 H11B 109.6
C10 C11 H11B 109.6
H11A C11 H11B 108.2
C11 O2 H2O 110.0(15)

loop_
_geom_bond_atom_site_label_1
_geom_bond_atom_site_label_2
_geom_bond_distance
C9 C8 1.386(2)
C9 C4 1.395(2)
C9 H9 0.95
C8 C7 1.389(3)
C8 H8 0.95
C7 C6 1.382(3)
C7 H7 0.95
C6 C5 1.395(2)
C6 H6 0.95
C5 C4 1.397(2)
C5 H5 0.95
C4 C3 1.469(2)
C3 C2 1.339(2)
C3 H3 0.95
C2 C1 1.488(2)
C2 H2 0.95
C1 O1 1.253(2)
C1 N1 1.335(2)
N1 C10 1.4733(18)
N1 H1 0.856(18)
C10 C12 1.521(2)
C10 C11 1.533(2)
C10 H10 1
C12 C13 1.522(2)
C12 H12A 0.99
C12 H12B 0.99
C13 H13A 0.98
C13 H13B 0.98
C13 H13C 0.98
C11 O2 1.419(2)
C11 H11A 0.99
C11 H11B 0.99
O2 H2O 0.91(3)

loop_
_geom_hbond_atom_site_label_D
_geom_hbond_atom_site_label_H
_geom_hbond_atom_site_label_A
_geom_hbond_site_symmetry_A
_geom_hbond_distance_DH
_geom_hbond_distance_HA
_geom_hbond_distance_DA
_geom_hbond_angle_DHA
O2 H2O O1 5_656 0.91(3) 1.88(3) 2.773(2) 165(2)
N1 H1 O1 7_765 0.86(2) 2.03(2) 2.876(2) 173(2)
C2 H2 O1 7_765 0.95 2.70 3.415(2) 133
C7 H7 O2 8_566 0.95 2.45 3.383(2) 167

loop_
_geom_torsion_atom_site_label_1
_geom_torsion_atom_site_label_2
_geom_torsion_atom_site_label_3
_geom_torsion_atom_site_label_4
_geom_torsion
C4 C9 C8 C7 -0.3(3)
C9 C8 C7 C6 -0.1(3)
C8 C7 C6 C5 0.8(3)
C7 C6 C5 C4 -1.0(3)
C8 C9 C4 C5 0.0(3)
C8 C9 C4 C3 -179.23(16)
C6 C5 C4 C9 0.6(2)
C6 C5 C4 C3 179.90(15)
C9 C4 C3 C2 -16.1(3)
C5 C4 C3 C2 164.65(16)
C4 C3 C2 C1 -179.32(14)
C3 C2 C1 O1 -10.2(2)
C3 C2 C1 N1 169.54(14)
O1 C1 N1 C10 3.1(2)
C2 C1 N1 C10 -176.62(13)
C1 N1 C10 C12 -162.75(14)
C1 N1 C10 C11 74.00(19)
N1 C10 C12 C13 66.99(19)
C11 C10 C12 C13 -170.66(14)
N1 C10 C11 O2 60.87(16)
C12 C10 C11 O2 -61.40(16)

_cod_database_fobs_code 2020918
